data_2226735
loop_
_publ_author_name
'Mohammadnezhad, Gholamhossein'
'Ghanbarpour, Ali Reza'
'Amini, Mostafa M.'
'Ng, Seik Weng'

_publ_section_title
;
 <i>catena</i>-Poly[[(1,10-phenanthroline-\k^2^<i>N</i>,<i>N</i>')lead(II)]-\m-azido-\k^2^<i>N</i>^1^:<i>N</i>^3^-\m-nitrito-\k^3^<i>O</i>,<i>O</i>':<i>O</i>'-[(1,10-phenanthroline-\k^2^<i>N</i>,<i>N</i>')lead(II)]-di-\m-azido-\k^4^<i>N</i>^1^:<i>N</i>^1^]
;
_journal_coeditor_code XU2775
_journal_issue 7
_journal_name_full 'Acta Crystallographica Section E'
_journal_page_first m821
_journal_paper_doi 10.1107/S1600536810022907
_journal_volume 66
_journal_year 2010
_chemical_formula_iupac '[Pb2 (N3)3 (N O2) (C12 H8 N2)2]'
_chemical_formula_moiety 'C24 H16 N14 O2 Pb2'
_chemical_formula_sum 'C24 H16 N14 O2 Pb2'
_chemical_formula_weight 946.89
_chemical_name_systematic
;
<i>catena</i>-Poly[[(1,10-phenanthroline-\k<i>N</i>,<i>N</i>')lead(II)]-\m-
azido-\k^2^<i>N</i>^1^:<i>N</i>^3^-\m-nitrito-
\k^3^<i>O</i>,<i>O</i>':<i>O</i>'-[(1,10-phenanthroline-
\k<i>N</i>,<i>N</i>')lead(II)]-di-\m-azido-\k^4^<i>N</i>^1^:<i>N</i>^1^]
;
_space_group_IT_number 2
_symmetry_cell_setting triclinic
_symmetry_space_group_name_Hall '-P 1'
_symmetry_space_group_name_H-M 'P -1'
_atom_sites_solution_hydrogens geom
_atom_sites_solution_primary direct
_atom_sites_solution_secondary difmap
_audit_creation_method SHELXL-97
_cell_angle_alpha 90.5410(10)
_cell_angle_beta 109.6650(10)
_cell_angle_gamma 104.6260(10)
_cell_formula_units_Z 1
_cell_length_a 7.6860(5)
_cell_length_b 9.2056(6)
_cell_length_c 9.9080(7)
_cell_measurement_reflns_used 4831
_cell_measurement_temperature 100(2)
_cell_measurement_theta_max 28.3
_cell_measurement_theta_min 2.3
_cell_volume 635.32(7)
_computing_cell_refinement 'SAINT (Bruker, 2009)'
_computing_data_collection 'APEX2 (Bruker, 2009)'
_computing_data_reduction 'SAINT (Bruker, 2009)'
_computing_molecular_graphics 'X-SEED (Barbour, 2001)'
_computing_publication_material 'publCIF (Westrip, 2010)'
_computing_structure_refinement 'SHELXL97 (Sheldrick, 2008)'
_computing_structure_solution 'SHELXS97 (Sheldrick, 2008)'
_diffrn_ambient_temperature 100(2)
_diffrn_measured_fraction_theta_full 0.990
_diffrn_measured_fraction_theta_max 0.990
_diffrn_measurement_device_type 'Bruker SMART APEX diffractometer'
_diffrn_measurement_method '\w scans'
_diffrn_radiation_monochromator graphite
_diffrn_radiation_source 'fine-focus sealed tube'
_diffrn_radiation_type MoK\a
_diffrn_radiation_wavelength 0.71073
_diffrn_reflns_av_R_equivalents 0.0331
_diffrn_reflns_av_sigmaI/netI 0.0490
_diffrn_reflns_limit_h_max 9
_diffrn_reflns_limit_h_min -9
_diffrn_reflns_limit_k_max 11
_diffrn_reflns_limit_k_min -11
_diffrn_reflns_limit_l_max 12
_diffrn_reflns_limit_l_min -12
_diffrn_reflns_number 6004
_diffrn_reflns_theta_full 27.50
_diffrn_reflns_theta_max 27.50
_diffrn_reflns_theta_min 2.19
_diffrn_standards_decay_% 0
_diffrn_standards_interval_count 0
_diffrn_standards_interval_time 0
_diffrn_standards_number 0
_exptl_absorpt_coefficient_mu 13.289
_exptl_absorpt_correction_T_max 0.109
_exptl_absorpt_correction_T_min 0.040
_exptl_absorpt_correction_type multi-scan
_exptl_absorpt_process_details '(SADABS; Sheldrick, 1996)'
_exptl_crystal_colour Yellow
_exptl_crystal_density_diffrn 2.475
_exptl_crystal_density_method 'not measured'
_exptl_crystal_description Irregular
_exptl_crystal_F_000 438
_exptl_crystal_size_max 0.30
_exptl_crystal_size_mid 0.30
_exptl_crystal_size_min 0.30
_refine_diff_density_max 2.167
_refine_diff_density_min -1.968
_refine_ls_extinction_method none
_refine_ls_goodness_of_fit_ref 1.034
_refine_ls_hydrogen_treatment constr
_refine_ls_matrix_type full
_refine_ls_number_parameters 193
_refine_ls_number_reflns 2888
_refine_ls_number_restraints 12
_refine_ls_restrained_S_all 1.032
_refine_ls_R_factor_all 0.0303
_refine_ls_R_factor_gt 0.0276
_refine_ls_shift/su_max 0.001
_refine_ls_shift/su_mean 0.001
_refine_ls_structure_factor_coef Fsqd
_refine_ls_weighting_details 'calc w=1/[\s^2^(Fo^2^)+(0.0348P)^2^+1.3333P] where P=(Fo^2^+2Fc^2^)/3'
_refine_ls_weighting_scheme calc
_refine_ls_wR_factor_gt 0.0694
_refine_ls_wR_factor_ref 0.0706
_reflns_number_gt 2716
_reflns_number_total 2888
_reflns_threshold_expression I>2\s(I)
_cod_data_source_file xu2775.cif
_cod_data_source_block I
_cod_database_code 2226735
_cod_database_fobs_code 2226735

loop_
_symmetry_equiv_pos_as_xyz
'x, y, z'
'-x, -y, -z'

loop_
_atom_site_type_symbol
_atom_site_label
_atom_site_fract_x
_atom_site_fract_y
_atom_site_fract_z
_atom_site_U_iso_or_equiv
_atom_site_adp_type
_atom_site_calc_flag
_atom_site_refinement_flags
_atom_site_occupancy
_atom_site_disorder_assembly
_atom_site_disorder_group
Pb Pb1 0.56829(3) 0.79283(2) 0.561361(19) 0.00881(8) Uani d . 1 . .
O O1 0.7795(7) 0.6258(5) 0.7489(5) 0.0169(9) Uani d PU 0.50 A -1
O O2 0.5962(13) 0.4948(9) 0.5579(9) 0.0197(14) Uani d PU 0.50 . -1
N N1 0.7795(7) 0.6258(5) 0.7489(5) 0.0169(9) Uani d P 0.50 A -2
N N2 0.7445(16) 0.3876(12) 0.6296(11) 0.0197(14) Uani d P 0.50 . -2
N N3 0.7470(8) 0.5047(5) 0.6855(5) 0.0156(10) Uani d . 1 . .
N N4 0.3085(7) 0.9214(6) 0.5147(5) 0.0168(10) Uani d . 1 . .
N N5 0.1522(7) 0.8609(5) 0.5166(5) 0.0136(10) Uani d . 1 . .
N N6 -0.0006(8) 0.8055(6) 0.5194(6) 0.0260(12) Uani d . 1 A .
N N7 0.4053(6) 0.6818(5) 0.7324(5) 0.0090(9) Uani d . 1 A .
N N8 0.6931(7) 0.9476(5) 0.8019(5) 0.0085(9) Uani d . 1 A .
C C1 0.2609(8) 0.5559(6) 0.6968(6) 0.0124(11) Uani d . 1 . .
H H1 0.2033 0.5142 0.5988 0.015 Uiso calc R 1 A .
C C2 0.1915(8) 0.4829(6) 0.7996(7) 0.0148(11) Uani d . 1 A .
H H2 0.0900 0.3924 0.7718 0.018 Uiso calc R 1 . .
C C3 0.2717(8) 0.5438(6) 0.9397(6) 0.0138(11) Uani d . 1 . .
H H3 0.2254 0.4958 1.0101 0.017 Uiso calc R 1 A .
C C4 0.4224(8) 0.6771(6) 0.9804(6) 0.0106(10) Uani d . 1 A .
C C5 0.4849(8) 0.7444(6) 0.8717(6) 0.0084(10) Uani d . 1 . .
C C6 0.5120(8) 0.7478(6) 1.1264(6) 0.0131(11) Uani d . 1 . .
H H6 0.4726 0.7008 1.2002 0.016 Uiso calc R 1 A .
C C7 0.6505(8) 0.8794(7) 1.1603(6) 0.0132(11) Uani d . 1 A .
H H7 0.7065 0.9244 1.2572 0.016 Uiso calc R 1 . .
C C8 0.7146(7) 0.9524(6) 1.0510(6) 0.0080(10) Uani d . 1 . .
C C9 0.6343(7) 0.8846(6) 0.9074(6) 0.0081(10) Uani d . 1 A .
C C10 0.8545(8) 1.0937(6) 1.0810(6) 0.0110(11) Uani d . 1 A .
H H10 0.9108 1.1433 1.1762 0.013 Uiso calc R 1 . .
C C11 0.9080(8) 1.1579(6) 0.9729(6) 0.0115(11) Uani d . 1 . .
H H11 1.0002 1.2532 0.9911 0.014 Uiso calc R 1 A .
C C12 0.8231(8) 1.0797(6) 0.8329(6) 0.0093(10) Uani d . 1 A .
H H12 0.8615 1.1243 0.7577 0.011 Uiso calc R 1 . .

loop_
_atom_site_aniso_label
_atom_site_aniso_U_11
_atom_site_aniso_U_22
_atom_site_aniso_U_33
_atom_site_aniso_U_12
_atom_site_aniso_U_13
_atom_site_aniso_U_23
Pb1 0.01002(12) 0.00884(11) 0.00691(11) 0.00024(7) 0.00383(8) -0.00010(7)
O1 0.017(2) 0.016(2) 0.017(2) 0.0021(18) 0.0072(19) -0.0037(17)
O2 0.024(4) 0.018(3) 0.017(3) 0.004(3) 0.009(3) -0.004(2)
N1 0.017(2) 0.016(2) 0.017(2) 0.0021(18) 0.0072(19) -0.0037(17)
N2 0.024(4) 0.018(3) 0.017(3) 0.004(3) 0.009(3) -0.004(2)
N3 0.021(3) 0.014(2) 0.012(2) 0.005(2) 0.006(2) -0.0002(18)
N4 0.011(3) 0.025(3) 0.017(3) 0.007(2) 0.006(2) 0.008(2)
N5 0.015(3) 0.017(2) 0.010(2) 0.006(2) 0.0042(19) 0.0014(18)
N6 0.017(3) 0.027(3) 0.031(3) 0.002(2) 0.007(2) 0.004(2)
N7 0.006(2) 0.010(2) 0.011(2) 0.0017(17) 0.0026(18) 0.0018(17)
N8 0.009(2) 0.008(2) 0.007(2) 0.0025(17) 0.0007(18) -0.0018(16)
C1 0.008(3) 0.012(3) 0.014(3) -0.001(2) 0.003(2) -0.002(2)
C2 0.007(3) 0.012(3) 0.023(3) -0.002(2) 0.006(2) 0.002(2)
C3 0.010(3) 0.013(3) 0.022(3) 0.003(2) 0.010(2) 0.004(2)
C4 0.010(3) 0.012(3) 0.013(3) 0.006(2) 0.005(2) 0.002(2)
C5 0.008(3) 0.010(2) 0.007(2) 0.004(2) 0.003(2) 0.0022(19)
C6 0.016(3) 0.017(3) 0.010(3) 0.004(2) 0.008(2) 0.003(2)
C7 0.014(3) 0.020(3) 0.008(3) 0.009(2) 0.004(2) 0.001(2)
C8 0.003(2) 0.011(2) 0.010(3) 0.0033(19) 0.002(2) -0.0006(19)
C9 0.005(3) 0.010(2) 0.010(3) 0.0045(19) 0.002(2) -0.0016(19)
C10 0.007(3) 0.014(3) 0.011(3) 0.005(2) 0.001(2) -0.004(2)
C11 0.007(3) 0.008(2) 0.016(3) 0.0001(19) 0.002(2) -0.002(2)
C12 0.006(3) 0.009(2) 0.013(3) 0.0025(19) 0.004(2) 0.0006(19)

loop_
_atom_type_symbol
_atom_type_description
_atom_type_scat_dispersion_real
_atom_type_scat_dispersion_imag
_atom_type_scat_source
C C 0.0033 0.0016 'International Tables Vol C Tables 4.2.6.8 and 6.1.1.4'
H H 0.0000 0.0000 'International Tables Vol C Tables 4.2.6.8 and 6.1.1.4'
N N 0.0061 0.0033 'International Tables Vol C Tables 4.2.6.8 and 6.1.1.4'
O O 0.0106 0.0060 'International Tables Vol C Tables 4.2.6.8 and 6.1.1.4'
Pb Pb -3.3944 10.1111 'International Tables Vol C Tables 4.2.6.8 and 6.1.1.4'

loop_
_geom_angle_atom_site_label_1
_geom_angle_atom_site_label_2
_geom_angle_atom_site_label_3
_geom_angle_site_symmetry_1
_geom_angle_site_symmetry_3
_geom_angle
_geom_angle_publ_flag
N4 Pb1 N7 . . 78.10(15) ?
N4 Pb1 N8 . . 82.36(16) ?
N7 Pb1 N8 . . 66.32(15) ?
N4 Pb1 N2 . 2_666 72.7(3) ?
N7 Pb1 N2 . 2_666 81.9(3) ?
N8 Pb1 N2 . 2_666 143.0(2) ?
N4 Pb1 O2 . 2_666 107.5(2) ?
N7 Pb1 O2 . 2_666 78.2(2) ?
N8 Pb1 O2 . 2_666 140.5(2) ?
N2 Pb1 O2 2_666 2_666 36.6(3) ?
N4 Pb1 N4 . 2_676 70.67(18) ?
N7 Pb1 N4 . 2_676 135.88(14) ?
N8 Pb1 N4 . 2_676 79.09(15) ?
N2 Pb1 N4 2_666 2_676 116.0(3) ?
O2 Pb1 N4 2_666 2_676 140.4(2) ?
N3 O2 Pb1 . 2_666 111.5(5) ?
N3 N2 Pb1 . 2_666 123.2(7) ?
O1 N3 N2 . . 170.0(8) ?
O1 N3 O2 . . 107.1(5) ?
N2 N3 O2 . . 80.7(7) ?
N5 N4 Pb1 . . 123.2(4) ?
N5 N4 Pb1 . 2_676 127.3(4) ?
Pb1 N4 Pb1 . 2_676 109.33(18) ?
N6 N5 N4 . . 178.2(6) ?
C1 N7 C5 . . 119.3(5) ?
C1 N7 Pb1 . . 123.0(4) ?
C5 N7 Pb1 . . 117.2(3) ?
C12 N8 C9 . . 119.0(4) ?
C12 N8 Pb1 . . 123.5(3) ?
C9 N8 Pb1 . . 117.2(3) ?
N7 C1 C2 . . 122.0(5) ?
N7 C1 H1 . . 119.0 ?
C2 C1 H1 . . 119.0 ?
C3 C2 C1 . . 119.1(5) ?
C3 C2 H2 . . 120.4 ?
C1 C2 H2 . . 120.4 ?
C2 C3 C4 . . 120.3(5) ?
C2 C3 H3 . . 119.9 ?
C4 C3 H3 . . 119.9 ?
C3 C4 C5 . . 117.6(5) ?
C3 C4 C6 . . 123.0(5) ?
C5 C4 C6 . . 119.4(5) ?
N7 C5 C4 . . 121.6(5) ?
N7 C5 C9 . . 118.7(5) ?
C4 C5 C9 . . 119.6(5) ?
C7 C6 C4 . . 121.3(5) ?
C7 C6 H6 . . 119.4 ?
C4 C6 H6 . . 119.4 ?
C6 C7 C8 . . 120.5(5) ?
C6 C7 H7 . . 119.7 ?
C8 C7 H7 . . 119.7 ?
C9 C8 C10 . . 117.7(5) ?
C9 C8 C7 . . 119.9(5) ?
C10 C8 C7 . . 122.4(5) ?
N8 C9 C8 . . 121.9(5) ?
N8 C9 C5 . . 118.9(5) ?
C8 C9 C5 . . 119.2(5) ?
C11 C10 C8 . . 119.7(5) ?
C11 C10 H10 . . 120.2 ?
C8 C10 H10 . . 120.2 ?
C10 C11 C12 . . 118.6(5) ?
C10 C11 H11 . . 120.7 ?
C12 C11 H11 . . 120.7 ?
N8 C12 C11 . . 123.0(5) ?
N8 C12 H12 . . 118.5 ?
C11 C12 H12 . . 118.5 ?

loop_
_geom_bond_atom_site_label_1
_geom_bond_atom_site_label_2
_geom_bond_site_symmetry_2
_geom_bond_distance
_geom_bond_publ_flag
Pb1 N4 . 2.487(5) ?
Pb1 N7 . 2.510(4) ?
Pb1 N8 . 2.517(4) ?
Pb1 N2 2_666 2.642(11) ?
Pb1 O2 2_666 2.693(8) ?
Pb1 N4 2_676 2.764(5) ?
O1 N3 . 1.200(6) ?
O2 N3 . 1.382(10) ?
O2 Pb1 2_666 2.693(8) ?
N2 N3 . 1.200(11) ?
N2 Pb1 2_666 2.642(11) ?
N4 N5 . 1.196(7) ?
N4 Pb1 2_676 2.764(5) ?
N5 N6 . 1.166(7) ?
N7 C1 . 1.334(7) ?
N7 C5 . 1.360(7) ?
N8 C12 . 1.321(7) ?
N8 C9 . 1.353(7) ?
C1 C2 . 1.404(8) ?
C1 H1 . 0.9500 ?
C2 C3 . 1.363(8) ?
C2 H2 . 0.9500 ?
C3 C4 . 1.403(8) ?
C3 H3 . 0.9500 ?
C4 C5 . 1.410(8) ?
C4 C6 . 1.441(8) ?
C5 C9 . 1.442(7) ?
C6 C7 . 1.347(8) ?
C6 H6 . 0.9500 ?
C7 C8 . 1.440(8) ?
C7 H7 . 0.9500 ?
C8 C9 . 1.412(7) ?
C8 C10 . 1.417(7) ?
C10 C11 . 1.360(8) ?
C10 H10 . 0.9500 ?
C11 C12 . 1.416(7) ?
C11 H11 . 0.9500 ?
C12 H12 . 0.9500 ?

loop_
_geom_torsion_atom_site_label_1
_geom_torsion_atom_site_label_2
_geom_torsion_atom_site_label_3
_geom_torsion_atom_site_label_4
_geom_torsion_site_symmetry_1
_geom_torsion_site_symmetry_2
_geom_torsion_site_symmetry_3
_geom_torsion_site_symmetry_4
_geom_torsion
_geom_torsion_publ_flag
Pb1 N2 N3 O1 2_666 . . . -169(4) ?
Pb1 N2 N3 O2 2_666 . . . -27.1(7) ?
Pb1 O2 N3 O1 2_666 . . . -162.7(4) ?
Pb1 O2 N3 N2 2_666 . . . 23.7(7) ?
N7 Pb1 N4 N5 . . . . -36.2(4) ?
N8 Pb1 N4 N5 . . . . -103.5(5) ?
N2 Pb1 N4 N5 2_666 . . . 48.8(5) ?
O2 Pb1 N4 N5 2_666 . . . 37.2(5) ?
N4 Pb1 N4 N5 2_676 . . . 175.4(6) ?
N7 Pb1 N4 Pb1 . . . 2_676 148.4(2) ?
N8 Pb1 N4 Pb1 . . . 2_676 81.06(19) ?
N2 Pb1 N4 Pb1 2_666 . . 2_676 -126.5(3) ?
O2 Pb1 N4 Pb1 2_666 . . 2_676 -138.2(2) ?
N4 Pb1 N4 Pb1 2_676 . . 2_676 0.0 ?
N4 Pb1 N7 C1 . . . . 90.6(4) ?
N8 Pb1 N7 C1 . . . . 177.4(5) ?
N2 Pb1 N7 C1 2_666 . . . 16.7(5) ?
O2 Pb1 N7 C1 2_666 . . . -20.3(4) ?
N4 Pb1 N7 C1 2_676 . . . 135.9(4) ?
N4 Pb1 N7 C5 . . . . -97.4(4) ?
N8 Pb1 N7 C5 . . . . -10.6(3) ?
N2 Pb1 N7 C5 2_666 . . . -171.3(4) ?
O2 Pb1 N7 C5 2_666 . . . 151.7(4) ?
N4 Pb1 N7 C5 2_676 . . . -52.1(4) ?
N4 Pb1 N8 C12 . . . . -95.5(4) ?
N7 Pb1 N8 C12 . . . . -175.8(4) ?
N2 Pb1 N8 C12 2_666 . . . -142.9(5) ?
O2 Pb1 N8 C12 2_666 . . . 156.2(4) ?
N4 Pb1 N8 C12 2_676 . . . -23.8(4) ?
N4 Pb1 N8 C9 . . . . 90.3(4) ?
N7 Pb1 N8 C9 . . . . 10.0(3) ?
N2 Pb1 N8 C9 2_666 . . . 42.9(6) ?
O2 Pb1 N8 C9 2_666 . . . -18.0(5) ?
N4 Pb1 N8 C9 2_676 . . . 161.9(4) ?
C5 N7 C1 C2 . . . . -1.8(8) ?
Pb1 N7 C1 C2 . . . . 170.0(4) ?
N7 C1 C2 C3 . . . . 1.1(9) ?
C1 C2 C3 C4 . . . . -0.4(8) ?
C2 C3 C4 C5 . . . . 0.4(8) ?
C2 C3 C4 C6 . . . . 179.4(5) ?
C1 N7 C5 C4 . . . . 1.9(8) ?
Pb1 N7 C5 C4 . . . . -170.4(4) ?
C1 N7 C5 C9 . . . . -176.9(5) ?
Pb1 N7 C5 C9 . . . . 10.8(6) ?
C3 C4 C5 N7 . . . . -1.2(8) ?
C6 C4 C5 N7 . . . . 179.8(5) ?
C3 C4 C5 C9 . . . . 177.6(5) ?
C6 C4 C5 C9 . . . . -1.4(8) ?
C3 C4 C6 C7 . . . . -177.0(6) ?
C5 C4 C6 C7 . . . . 2.0(8) ?
C4 C6 C7 C8 . . . . -0.7(8) ?
C6 C7 C8 C9 . . . . -1.2(8) ?
C6 C7 C8 C10 . . . . 177.5(5) ?
C12 N8 C9 C8 . . . . -3.1(7) ?
Pb1 N8 C9 C8 . . . . 171.4(4) ?
C12 N8 C9 C5 . . . . 176.7(5) ?
Pb1 N8 C9 C5 . . . . -8.8(6) ?
C10 C8 C9 N8 . . . . 2.7(7) ?
C7 C8 C9 N8 . . . . -178.6(5) ?
C10 C8 C9 C5 . . . . -177.0(5) ?
C7 C8 C9 C5 . . . . 1.7(7) ?
N7 C5 C9 N8 . . . . -1.3(7) ?
C4 C5 C9 N8 . . . . 179.9(5) ?
N7 C5 C9 C8 . . . . 178.4(5) ?
C4 C5 C9 C8 . . . . -0.4(7) ?
C9 C8 C10 C11 . . . . -0.6(7) ?
C7 C8 C10 C11 . . . . -179.3(5) ?
C8 C10 C11 C12 . . . . -0.9(8) ?
C9 N8 C12 C11 . . . . 1.4(8) ?
Pb1 N8 C12 C11 . . . . -172.7(4) ?
C10 C11 C12 N8 . . . . 0.6(8) ?
